data_1517840
loop_
_publ_author_name
'Rentschler, Eva'
'Nubhar, Dirk'
'Weller, Frank'
'Dehnicke, Kurt'

_publ_section_title
;
 [W(NPPh3)4]Cl2 - ein phosphaniminato-komplex mit einem wolfram-dikation
;
_journal_name_full 'Zeitschrift fuer Anorganische und Allgemeine Chemie'
_journal_page_first 999
_journal_page_last 1003
_journal_volume 619
_journal_year 1993
_chemical_formula_sum 'C72 H60 Cl2 N4 P4 W'
_chemical_formula_weight 1359.95
_space_group_IT_number 14
_symmetry_cell_setting monoclinic
_symmetry_Int_Tables_number 14
_symmetry_space_group_name_Hall '-P 2yn'
_symmetry_space_group_name_H-M 'P 1 21/n 1'
_cell_angle_alpha 90
_cell_angle_beta 101.09(1)
_cell_angle_gamma 90
_cell_formula_units_Z 4
_cell_length_a 12.065(2)
_cell_length_b 22.253(2)
_cell_length_c 24.210(3)
_cell_volume 6378.6(15)
_diffrn_radiation_probe x-ray
_diffrn_radiation_type MoK\a
_diffrn_radiation_wavelength 0.71069
_exptl_absorpt_coefficient_mu 2.038
_exptl_crystal_density_diffrn 1.353
_exptl_crystal_F_000 2512
_refine_ls_number_reflns 4424
_refine_ls_R_factor_gt 0.045
_cod_data_source_file WC72.cif
_cod_data_source_block WC72H60N4P4Cl2
_cod_original_sg_symbol_H-M 'P 21/n'
_cod_database_code 1517840

loop_
_symmetry_equiv_pos_site_id
_symmetry_equiv_pos_as_xyz
1 x,y,z
2 1/2-x,1/2+y,1/2-z
3 -x,-y,-z
4 1/2+x,1/2-y,1/2+z

loop_
_atom_site_label
_atom_site_type_symbol
_atom_site_thermal_displace_type
_atom_site_fract_x
_atom_site_fract_y
_atom_site_fract_z
_atom_site_occupancy
_atom_site_U_iso_or_equiv
W W Uiso 0.18209(3) 0.22729(2) 0.16844(2) 1.000 0.0349(1)
PL P Uiso 0.2397(2) 0.1533(2) 0.05600(10) 1.000 0.0450(10)
P2 P Uiso 0.3785(2) 0.3291(2) 0.21650(10) 1.000 0.0630(10)
P3 P Uiso 0.1775(3) 0.1476(2) 0.28450(10) 1.000 0.062(2)
P4 P Uiso -0.0764(2) 0.28690(10) 0.12860(10) 1.000 0.0410(10)
NL N Uiso 0.2290(6) 0.1948(4) 0.1091(3) 1.000 0.062(4)
N2 N Uiso 0.2693(6) 0.2933(4) 0.1904(3) 1.000 0.058(4)
N3 N Uiso 0.1969(7) 0.1744(5) 0.2263(3) 1.000 0.061(4)
N4 N Uiso 0.0356(5) 0.2483(4) 0.1476(3) 1.000 0.039(3)
CL12 C Uiso 0.3356(6) 0.0430(4) 0.0391(3) 1.000 0.057(5)
CL14 C Uiso 0.4932(6) 0.0000(4) 0.1039(3) 1.000 0.117(8)
CL16 C Uiso 0.4116(6) 0.0940(4) 0.1263(3) 1.000 0.070(5)
C111 C Uiso 0.3337(6) 0.0913(4) 0.0756(3) 1.000 0.045(5)
C113 C Uiso 0.4153(6) -0.0027(4) 0.0532(3) 1.000 0.077(5)
C115 C Uiso 0.4914(6) 0.0483(4) 0.1404(3) 1.000 0.084(5)
C121 C Uiso 0.2939(6) 0.1975(3) 0.0054(3) 1.000 0.049(5)
C122 C Uiso 0.3346(6) 0.1705(3) -0.0388(3) 1.000 0.065(5)
C123 C Uiso 0.3744(6) 0.2061(3) -0.0783(3) 1.000 0.076(8)
C124 C Uiso 0.3735(6) 0.2686(3) -0.0736(3) 1.000 0.085(6)
C125 C Uiso 0.3328(6) 0.2955(3) -0.0294(3) 1.000 0.082(6)
C126 C Uiso 0.2930(6) 0.2599(3) 0.0101(3) 1.000 0.076(6)
C131 C Uiso 0.1064(7) 0.1235(3) 0.0239(3) 1.000 0.041(4)
C132 C Uiso 0.0526(7) 0.0841(3) 0.0551(3) 1.000 0.061(5)
C133 C Uiso -0.0553(7) 0.0626(3) 0.0326(3) 1.000 0.076(6)
C134 C Uiso -0.1094(7) 0.0805(3) -0.0211(3) 1.000 0.084(8)
C135 C Uiso -0.0556(7) 0.1199(3) -0.0523(3) 1.000 0.093(8)
C136 C Uiso 0.0523(7) 0.1414(3) -0.0297(3) 1.000 0.074(5)
C211 C Uiso 0.3468(5) 0.3864(5) 0.2630(4) 1.000 0.055(5)
C212 C Uiso 0.4315(5) 0.4204(5) 0.2962(4) 1.000 0.097(6)
C213 C Uiso 0.4028(5) 0.4676(5) 0.3288(4) 1.000 0.087(8)
C214 C Uiso 0.2894(5) 0.4807(5) 0.3280(4) 1.000 0.077(6)
C215 C Uiso 0.2047(5) 0.4467(5) 0.2948(4) 1.000 0.084(6)
C216 C Uiso 0.2334(5) 0.3996(5) 0.2622(4) 1.000 0.068(6)
C221 C Uiso 0.4814(9) 0.2797(5) 0.2546(3) 1.000 0.071(5)
C222 C Uiso 0.5403(9) 0.2421(5) 0.2243(3) 1.000 0.093(6)
C223 C Uiso 0.6155(9) 0.1995(5) 0.2524(3) 1.000 0.130(10)
C224 C Uiso 0.6316(9) 0.1944(5) 0.3108(3) 1.000 0.150(10)
C225 C Uiso 0.5727(9) 0.2320(5) 0.3412(3) 1.000 0.160(10)
C226 C Uiso 0.4975(9) 0.2747(5) 0.3131(3) 1.000 0.114(8)
C231 C Uiso 0.4386(8) 0.3666(6) 0.1634(5) 1.000 0.077(6)
C232 C Uiso 0.3691(8) 0.3792(6) 0.1116(5) 1.000 0.200(10)
C233 C Uiso 0.4092(8) 0.4151(6) 0.0725(5) 1.000 0.24(2)
C234 C Uiso 0.5186(8) 0.4384(6) 0.0850(5) 1.000 0.180(10)
C235 C Uiso 0.5880(8) 0.4257(6) 0.1368(5) 1.000 0.113(8)
C236 C Uiso 0.5480(8) 0.3898(6) 0.1760(5) 1.000 0.097(6)
C311 C Uiso 0.1917(7) 0.2049(5) 0.3371(3) 1.000 0.061(5)
C312 C Uiso 0.1336(7) 0.2589(5) 0.3245(3) 1.000 0.080(6)
C313 C Uiso 0.1366(7) 0.3026(5) 0.3661(3) 1.000 0.096(6)
C314 C Uiso 0.1979(7) 0.2923(5) 0.4203(3) 1.000 0.119(8)
C315 C Uiso 0.2560(7) 0.2383(5) 0.4329(3) 1.000 0.160(10)
C316 C Uiso 0.2529(7) 0.1946(5) 0.3913(3) 1.000 0.140(10)
C321 C Uiso 0.0390(10) 0.1175(5) 0.2779(4) 1.000 0.066(6)
C322 C Uiso -0.0110(10) 0.1129(5) 0.3250(4) 1.000 0.104(6)
C323 C Uiso -0.1160(10) 0.0854(5) 0.3204(4) 1.000 0.110(10)
C324 C Uiso -0.1710(10) 0.0627(5) 0.2687(4) 1.000 0.119(8)
C325 C Uiso -0.1210(10) 0.0673(5) 0.2216(4) 1.000 0.130(10)
C326 C Uiso -0.0160(10) 0.0947(5) 0.2262(4) 1.000 0.093(6)
C331 C Uiso 0.2770(10) 0.0903(5) 0.3079(4) 1.000 0.087(5)
C332 C Uiso 0.3890(10) 0.1014(5) 0.3030(4) 1.000 0.118(8)
C333 C Uiso 0.4750(10) 0.0622(5) 0.3275(4) 1.000 0.140(10)
C334 C Uiso 0.4490(10) 0.0118(5) 0.3569(4) 1.000 0.160(10)
C335 C Uiso 0.3370(10) 0.0006(5) 0.3618(4) 1.000 0.180(10)
C336 C Uiso 0.2520(10) 0.0399(5) 0.3373(4) 1.000 0.125(8)
C411 C Uiso -0.1118(6) 0.3283(4) 0.1862(3) 1.000 0.045(5)
C412 C Uiso -0.0834(6) 0.3888(4) 0.1945(3) 1.000 0.085(6)
C413 C Uiso -0.1100(6) 0.4195(4) 0.2405(3) 1.000 0.110(6)
C414 C Uiso -0.1650(6) 0.3896(4) 0.2781(3) 1.000 0.083(8)
C415 C Uiso -0.1934(6) 0.3291(4) 0.2698(3) 1.000 0.099(8)
C416 C Uiso -0.1668(6) 0.2984(4) 0.2238(3) 1.000 0.071(5)
C421 C Uiso -0.1942(7) 0.2386(3) 0.1031(3) 1.000 0.040(4)
C422 C Uiso -0.3014(7) 0.2631(3) 0.0845(3) 1.000 0.071(5)
C423 C Uiso -0.3932(7) 0.2255(3) 0.0651(3) 1.000 0.085(5)
C424 C Uiso -0.3779(7) 0.1634(3) 0.0643(3) 1.000 0.067(5)
C425 C Uiso -0.2707(7) 0.1388(3) 0.0829(3) 1.000 0.078(6)
C426 C Uiso -0.1789(7) 0.1764(3) 0.1022(3) 1.000 0.082(6)
C431 C Uiso -0.0587(6) 0.3378(4) 0.0727(4) 1.000 0.050(5)
C432 C Uiso -0.1317(6) 0.3861(4) 0.0566(4) 1.000 0.077(6)
C433 C Uiso -0.1127(6) 0.4252(4) 0.0144(4) 1.000 0.091(6)
C434 C Uiso -0.0206(6) 0.4160(4) -0.0118(4) 1.000 0.089(6)
C435 C Uiso 0.0525(6) 0.3678(4) 0.0043(4) 1.000 0.097(8)
C436 C Uiso 0.0334(6) 0.3287(4) 0.0465(4) 1.000 0.090(6)
CI1 Cl Uiso 0.7166(2) 0.4621(2) 0.38850(10) 1.000 0.0760(10)
Cl2 Cl Uiso 0.7444(3) 0.0461(2) 0.4280(2) 1.000 0.128(2)

loop_
_atom_type_symbol
_atom_type_description
_atom_type_scat_dispersion_real
_atom_type_scat_dispersion_imag
_atom_type_scat_source
C C 0.0033 0.0016 ' International Tables Vol C Tables 4.2.6.8 and 6.1.1.4'
Cl Cl 0.1484 0.1585 ' International Tables Vol C Tables 4.2.6.8 and 6.1.1.4'
N N 0.0061 0.0033 ' International Tables Vol C Tables 4.2.6.8 and 6.1.1.4'
P P 0.1023 0.0942 ' International Tables Vol C Tables 4.2.6.8 and 6.1.1.4'
W W -0.8490 6.8722 ' International Tables Vol C Tables 4.2.6.8 and 6.1.1.4'

loop_
_geom_angle_atom_site_label_1
_geom_angle_atom_site_label_2
_geom_angle_atom_site_label_3
_geom_angle
_geom_angle_publ_flag
NL W N2 107.7(3) yes
NL W N3 111.0(4) yes
NL W N4 108.9(3) yes
N2 W N3 109.4(4) yes
N2 W N4 110.6(4) yes
N3 W N4 109.3(4) yes
NL PL C111 112.0(4) yes
NL PL C121 109.1(4) yes
NL PL C131 111.1(4) yes
C111 PL C121 108.0(4) yes
C111 PL C131 107.6(4) yes
C121 PL C131 109.0(4) yes
N2 P2 C211 110.6(4) yes
N2 P2 C221 110.1(5) yes
N2 P2 C231 111.8(5) yes
C211 P2 C221 109.1(4) yes
C211 P2 C231 106.5(6) yes
C221 P2 C231 108.7(5) yes
N3 P3 C311 110.7(5) yes
N3 P3 C321 111.0(5) yes
N3 P3 C331 110.4(5) yes
C311 P3 C321 107.0(5) yes
C311 P3 C331 108.7(5) yes
C321 P3 C331 109.0(6) yes
N4 P4 C411 111.7(4) yes
N4 P4 C421 110.4(4) yes
N4 P4 C431 109.8(4) yes
C411 P4 C421 106.5(4) yes
C411 P4 C431 109.9(4) yes
C421 P4 C431 108.5(4) yes
W NL PL 163.3(5) yes
W N2 P2 157.0(6) yes
W N3 P3 157.0(7) yes
W N4 P4 162.2(6) yes
C111 CL12 C113 120.1(7) no
C113 CL14 C115 120.0(7) no
C111 CL16 C115 120.0(7) no
PL C111 CL12 120.8(6) yes
PL C111 CL16 119.0(6) yes
CL12 C111 CL16 120.0(7) no
CL12 C113 CL14 119.9(7) no
CL14 C115 CL16 120.0(7) no
PL C121 C122 121.1(5) yes
PL C121 C126 118.8(6) yes
C122 C121 C126 120.1(6) no
C121 C122 C123 119.9(6) no
C122 C123 C124 120.0(6) no
C123 C124 C125 120.0(6) no
C124 C125 C126 120.0(6) no
C121 C126 C125 120.0(6) no
PL C131 C132 118.3(6) yes
PL C131 C136 121.6(6) yes
C132 C131 C136 120.0(7) no
C131 C132 C133 120.0(7) no
C132 C133 C134 120.0(7) no
C133 C134 C135 120.0(7) no
C134 C135 C136 119.9(7) no
C131 C136 C135 120.1(7) no
P2 C211 C212 121.8(6) yes
P2 C211 C216 117.9(7) yes
C212 C211 C216 120.1(9) no
C211 C212 C213 120.0(6) no
C212 C213 C214 119.9(8) no
C213 C214 C215 120.2(9) no
C214 C215 C216 120.0(6) no
C211 C216 C215 120.0(8) no
P2 C221 C222 118.3(6) yes
P2 C221 C226 121.5(8) yes
C222 C221 C226 120.0(9) no
C221 C222 C223 120.0(7) no
C222 C223 C224 120.0(9) no
C223 C224 C225 120.0(9) no
C224 C225 C226 120.0(7) no
C221 C226 C225 119.9(9) no
P2 C231 C232 118.7(8) yes
P2 C231 C236 120.7(9) yes
C232 C231 C236 120.1(11) no
C231 C232 C233 119.9(10) no
C232 C233 C234 120.2(11) no
C233 C234 C235 119.9(11) no
C234 C235 C236 120.0(10) no
C231 C236 C235 120.0(11) no
P3 C311 C312 118.9(6) yes
P3 C311 C316 120.9(8) yes
C312 C311 C316 120.0(9) no
C311 C312 C313 120.0(7) no
C312 C313 C314 120.0(9) no
C313 C314 C315 120.0(9) no
C314 C315 C316 120.0(7) no
C311 C316 C315 120.0(9) no
P3 C321 C322 120.1(8) yes
P3 C321 C326 119.6(8) yes
C322 C321 C326 120.1(11) no
C321 C322 C323 119.9(9) no
C322 C323 C324 120.0(10) no
C323 C324 C325 120.2(11) no
C324 C325 C326 119.9(9) no
C321 C326 C325 120.0(10) no
P3 C331 C332 116.9(8) yes
P3 C331 C336 123.0(9) yes
C332 C331 C336 119.5(10) no
C331 C332 C333 120.2(10) no
C332 C333 C334 119.8(11) no
C333 C334 C335 120.1(10) no
C334 C335 C336 119.7(10) no
C331 C336 C335 120.7(11) no
P4 C411 C412 121.4(6) yes
P4 C411 C416 118.5(7) yes
C412 C411 C416 120.1(7) no
C411 C412 C413 120.0(7) no
C412 C413 C414 119.9(8) no
C413 C414 C415 120.1(7) no
C414 C415 C416 120.0(7) no
C411 C416 C415 119.9(8) no
P4 C421 C422 120.0(5) yes
P4 C421 C426 120.0(6) yes
C422 C421 C426 119.9(7) no
C421 C422 C423 120.0(6) no
C422 C423 C424 120.0(7) no
C423 C424 C425 120.0(7) no
C424 C425 C426 120.0(6) no
C421 C426 C425 120.0(7) no
P4 C431 C432 122.1(6) yes
P4 C431 C436 117.9(7) yes
C432 C431 C436 119.9(8) no
C431 C432 C433 120.1(7) no
C432 C433 C434 119.9(8) no
C433 C434 C435 120.1(8) no
C434 C435 C436 120.0(7) no
C431 C436 C435 120.0(8) no

loop_
_geom_bond_atom_site_label_1
_geom_bond_atom_site_label_2
_geom_bond_distance
_geom_bond_publ_flag
W NL 1.794(8) yes
W N2 1.826(8) yes
W N3 1.812(9) yes
W N4 1.804(7) yes
PL NL 1.608(8) yes
PL C111 1.791(9) yes
PL C121 1.790(8) yes
PL C131 1.775(9) yes
P2 N2 1.565(8) yes
P2 C211 1.790(11) yes
P2 C221 1.778(11) yes
P2 C231 1.798(12) yes
P3 N3 1.588(8) yes
P3 C311 1.787(10) yes
P3 C321 1.779(13) yes
P3 C331 1.768(12) yes
P4 N4 1.593(8) yes
P4 C411 1.790(8) yes
P4 C421 1.794(8) yes
P4 C431 1.809(9) yes
CL12 C111 1.394(12) no
CL12 C113 1.396(12) no
CL14 C113 1.396(10) no
CL14 C115 1.394(12) no
CL16 C111 1.396(10) no
CL16 C115 1.397(12) no
C121 C122 1.396(10) no
C121 C126 1.394(9) no
C122 C123 1.396(10) no
C123 C124 1.396(9) no
C124 C125 1.395(10) no
C125 C126 1.396(10) no
C131 C132 1.396(11) no
C131 C136 1.394(10) no
C132 C133 1.396(12) no
C133 C134 1.396(10) no
C134 C135 1.396(11) no
C135 C136 1.396(12) no
C211 C212 1.395(13) no
C211 C216 1.396(9) no
C212 C213 1.397(14) no
C213 C214 1.395(9) no
C214 C215 1.395(13) no
C215 C216 1.395(14) no
C221 C222 1.394(14) no
C221 C226 1.397(10) no
C222 C223 1.395(15) no
C223 C224 1.394(10) no
C224 C225 1.396(14) no
C225 C226 1.397(15) no
C231 C232 1.396(16) no
C231 C236 1.395(15) no
C232 C233 1.395(17) no
C233 C234 1.396(15) no
C234 C235 1.396(16) no
C235 C236 1.396(17) no
C311 C312 1.395(15) no
C311 C316 1.395(11) no
C312 C313 1.396(13) no
C313 C314 1.396(11) no
C314 C315 1.395(15) no
C315 C316 1.395(13) no
C321 C322 1.393(15) no
C321 C326 1.395(14) no
C322 C323 1.392(17) no
C323 C324 1.394(14) no
C324 C325 1.393(15) no
C325 C326 1.391(17) no
C331 C332 1.401(17) no
C331 C336 1.392(15) no
C332 C333 1.397(16) no
C333 C334 1.396(15) no
C334 C335 1.401(17) no
C335 C336 1.391(16) no
C411 C412 1.394(12) no
C411 C416 1.394(11) no
C412 C413 1.396(11) no
C413 C414 1.394(11) no
C414 C415 1.394(12) no
C415 C416 1.396(11) no
C421 C422 1.396(12) no
C421 C426 1.397(9) no
C422 C423 1.395(11) no
C423 C424 1.395(9) no
C424 C425 1.397(12) no
C425 C426 1.395(11) no
C431 C432 1.397(12) no
C431 C436 1.396(11) no
C432 C433 1.394(13) no
C433 C434 1.397(11) no
C434 C435 1.396(12) no
C435 C436 1.395(13) no

loop_
_geom_torsion_atom_site_label_1
_geom_torsion_atom_site_label_2
_geom_torsion_atom_site_label_3
_geom_torsion_atom_site_label_4
_geom_torsion
_geom_torsion_publ_flag
NL W N2 P2 -70.8(13) no
N3 W N2 P2 50.0(13) no
N4 W N2 P2 170.4(12) no
NL W N3 P3 -164.9(15) no
N2 W N3 P3 76.4(16) no
N4 W N3 P3 -44.8(16) no
NL PL C111 CL12 165.5(6) no
NL PL C111 CL16 -19.4(8) no
C121 PL C111 CL12 -74.3(7) no
C121 PL C111 CL16 100.8(7) no
C131 PL C111 CL12 43.2(7) no
C131 PL C111 CL16 -141.7(6) no
NL PL C121 C122 166.0(6) no
NL PL C121 C126 -15.3(7) no
C111 PL C121 C122 44.0(7) no
C111 PL C121 C126 -137.2(6) no
C131 PL C121 C122 -72.6(7) no
C131 PL C121 C126 106.2(6) no
NL PL C131 C132 -64.1(7) no
NL PL C131 C136 111.9(7) no
C111 PL C131 C132 58.9(7) no
C111 PL C131 C136 -125.2(6) no
C121 PL C131 C132 175.7(6) no
C121 PL C131 C136 -8.3(8) no
C211 P2 N2 W -133.5(12) no
C221 P2 N2 W -12.9(14) no
C231 P2 N2 W 108.0(13) no
N2 P2 C211 C212 173.1(8) no
N2 P2 C211 C216 -11.7(10) no
C221 P2 C211 C212 51.8(10) no
C221 P2 C211 C216 -133.0(8) no
C231 P2 C211 C212 -65.3(10) no
C231 P2 C211 C216 109.9(9) no
N2 P2 C221 C222 75.5(10) no
N2 P2 C221 C226 -99.4(10) no
C211 P2 C221 C222 -163.0(8) no
C211 P2 C221 C226 22.1(11) no
C231 P2 C221 C222 -47.3(11) no
C231 P2 C221 C226 137.8(10) no
N2 P2 C231 C232 22.5(12) no
N2 P2 C231 C236 -165.9(10) no
C211 P2 C231 C232 -98.3(11) no
C211 P2 C231 C236 73.2(11) no
C221 P2 C231 C232 144.3(10) no
C221 P2 C231 C236 -44.1(12) no
C311 P3 N3 W -45.5(16) no
C321 P3 N3 W 73.2(17) no
C331 P3 N3 W -165.8(14) no
N3 P3 C311 C312 49.2(9) no
N3 P3 C311 C316 -135.5(8) no
C321 P3 C311 C312 -71.9(8) no
C321 P3 C311 C316 103.4(8) no
C331 P3 C311 C312 170.6(7) no
C331 P3 C311 C316 -14.1(9) no
N3 P3 C321 C322 -155.6(9) no
N3 P3 C321 C326 28.9(11) no
C311 P3 C321 C322 -34.7(11) no
C311 P3 C321 C326 149.8(9) no
C331 P3 C321 C322 82.7(10) no
C331 P3 C321 C326 -92.9(10) no
N3 P3 C331 C332 43.4(9) no
N3 P3 C331 C336 -145.7(9) no
C311 P3 C331 C332 -78.3(8) no
C311 P3 C331 C336 92.7(9) no
C321 P3 C331 C332 165.5(8) no
C321 P3 C331 C336 -23.6(10) no
N4 P4 C411 C412 98.4(7) no
N4 P4 C411 C416 -80.3(7) no
C421 P4 C411 C412 -141.0(6) no
C421 P4 C411 C416 40.3(7) no
C431 P4 C411 C412 -23.7(7) no
C431 P4 C411 C416 157.7(6) no
N4 P4 C421 C422 179.6(6) no
N4 P4 C421 C426 0.0(7) no
C411 P4 C421 C422 58.2(7) no
C411 P4 C421 C426 -121.3(6) no
C431 P4 C421 C422 -60.1(7) no
C431 P4 C421 C426 120.4(6) no
N4 P4 C431 C432 -165.1(7) no
N4 P4 C431 C436 13.0(9) no
C411 P4 C431 C432 -42.0(9) no
C411 P4 C431 C436 136.1(7) no
C421 P4 C431 C432 74.2(8) no
C421 P4 C431 C436 -107.7(7) no
C113 CL12 C111 PL 175.1(6) no
C113 CL12 C111 CL16 0.0(12) no
C111 CL12 C113 CL14 0.0(12) no
C115 CL14 C113 CL12 0.0(12) no
C113 CL14 C115 CL16 0.1(12) no
C115 CL16 C111 PL -175.1(6) no
C115 CL16 C111 CL12 0.0(12) no
C111 CL16 C115 CL14 -0.1(12) no
PL C121 C122 C123 178.8(6) no
C126 C121 C122 C123 0.0(11) no
PL C121 C126 C125 -178.8(6) no
C122 C121 C126 C125 0.0(11) no
C121 C122 C123 C124 0.0(11) no
C122 C123 C124 C125 0.0(11) no
C123 C124 C125 C126 0.0(11) no
C124 C125 C126 C121 0.0(11) no
PL C131 C132 C133 176.1(6) no
C136 C131 C132 C133 0.1(11) no
PL C131 C136 C135 -176.0(6) no
C132 C131 C136 C135 -0.1(11) no
C131 C132 C133 C134 0.0(11) no
C132 C133 C134 C135 0.0(11) no
C133 C134 C135 C136 -0.1(11) no
C134 C135 C136 C131 0.1(11) no
P2 C211 C212 C213 175.3(8) no
C216 C211 C212 C213 0.2(15) no
P2 C211 C216 C215 -175.6(8) no
C212 C211 C216 C215 -0.2(15) no
C211 C212 C213 C214 -0.1(15) no
C212 C213 C214 C215 0.1(15) no
C213 C214 C215 C216 -0.2(15) no
C214 C215 C216 C211 0.2(15) no
P2 C221 C222 C223 -175.1(9) no
C226 C221 C222 C223 -0.1(17) no
P2 C221 C226 C225 174.9(9) no
C222 C221 C226 C225 0.0(16) no
C221 C222 C223 C224 0.2(17) no
C222 C223 C224 C225 -0.2(17) no
C223 C224 C225 C226 0.1(16) no
C224 C225 C226 C221 0.0(16) no
P2 C231 C232 C233 171.5(10) no
C236 C231 C232 C233 -0.1(19) no
P2 C231 C236 C235 -171.4(10) no
C232 C231 C236 C235 0.1(19) no
C231 C232 C233 C234 0.1(19) no
C232 C233 C234 C235 0.0(19) no
C233 C234 C235 C236 0.0(19) no
C234 C235 C236 C231 0.0(19) no
P3 C311 C312 C313 175.3(7) no
C316 C311 C312 C313 -0.1(13) no
P3 C311 C316 C315 -175.2(7) no
C312 C311 C316 C315 0.0(13) no
C311 C312 C313 C314 0.1(13) no
C312 C313 C314 C315 -0.1(13) no
C313 C314 C315 C316 0.1(13) no
C314 C315 C316 C311 0.0(13) no
P3 C321 C322 C323 -175.4(9) no
C326 C321 C322 C323 0.1(17) no
P3 C321 C326 C325 175.5(9) no
C322 C321 C326 C325 0.0(17) no
C321 C322 C323 C324 -0.2(17) no
C322 C323 C324 C325 0.2(17) no
C323 C324 C325 C326 -0.1(17) no
C324 C325 C326 C321 0.0(17) no
P3 C331 C332 C333 171.2(8) no
C336 C331 C332 C333 -0.1(15) no
P3 C331 C336 C335 -170.6(8) no
C332 C331 C336 C335 0.0(15) no
C331 C332 C333 C334 0.1(15) no
C332 C333 C334 C335 0.0(15) no
C333 C334 C335 C336 0.0(15) no
C334 C335 C336 C331 0.0(15) no
P4 C411 C412 C413 -178.6(6) no
C416 C411 C412 C413 0.0(11) no
P4 C411 C416 C415 178.7(6) no
C412 C411 C416 C415 0.0(11) no
C411 C412 C413 C414 0.0(11) no
C412 C413 C414 C415 0.0(11) no
C413 C414 C415 C416 0.0(11) no
C414 C415 C416 C411 0.0(11) no
P4 C421 C422 C423 -179.5(6) no
C426 C421 C422 C423 0.1(11) no
P4 C421 C426 C425 179.4(6) no
C422 C421 C426 C425 -0.2(11) no
C421 C422 C423 C424 0.0(11) no
C422 C423 C424 C425 0.0(11) no
C423 C424 C425 C426 -0.1(11) no
C424 C425 C426 C421 0.2(11) no
P4 C431 C432 C433 178.1(7) no
C436 C431 C432 C433 0.0(13) no
P4 C431 C436 C435 -178.1(7) no
C432 C431 C436 C435 0.0(13) no
C431 C432 C433 C434 0.0(13) no
C432 C433 C434 C435 -0.1(13) no
C433 C434 C435 C436 0.2(13) no
C434 C435 C436 C431 -0.1(13) no
